data_1563242
loop_
_publ_author_name
'Yin, Xia'
'Fan, Jun'
'Wang, Zhi Hong'
'Zheng, Sheng Run'
'Tan, Jing Bo'
'Zhang, Wei Guang'

_publ_section_title
;
 Luminescent lanthanide complexes with 4-acetamidobenzoate: Synthesis,
 supramolecular assembly via hydrogen bonds, crystal structures and
 photoluminescence
;
_journal_issue 7
_journal_name_full 'Journal of Solid State Chemistry'
_journal_page_first 1850
_journal_page_last 1857
_journal_paper_doi 10.1016/j.jssc.2011.05.018
_journal_volume 184
_journal_year 2011
_chemical_formula_moiety 'C60 H48 N10 O18 Tb2, 2(C2 H6 O)'
_chemical_formula_sum 'C64 H60 N10 O20 Tb2'
_chemical_formula_weight 1607.06
_space_group_IT_number 2
_space_group_name_Hall '-P 1'
_space_group_name_H-M_alt 'P -1'
_symmetry_cell_setting triclinic
_symmetry_space_group_name_Hall '-P 1'
_symmetry_space_group_name_H-M 'P -1'
_atom_sites_solution_hydrogens geom
_atom_sites_solution_primary direct
_atom_sites_solution_secondary difmap
_audit_creation_method SHELXL-97
_cell_angle_alpha 76.7950(10)
_cell_angle_beta 74.5130(10)
_cell_angle_gamma 82.090(2)
_cell_formula_units_Z 1
_cell_length_a 10.7612(2)
_cell_length_b 11.1307(3)
_cell_length_c 14.3438(3)
_cell_measurement_reflns_used 7329
_cell_measurement_temperature 298(2)
_cell_measurement_theta_max 27.84
_cell_measurement_theta_min 1.50
_cell_volume 1606.55(6)
_computing_cell_refinement 'SAINT (Bruker, 2004)'
_computing_data_collection 'APEX-II (Bruker, 2004)'
_computing_data_reduction SAINT
_computing_molecular_graphics 'SHELXTL-XP (Bruker, 2004)'
_computing_publication_material SHELXTL
_computing_structure_refinement 'SHELXL-97 (Sheldrick, 1997)'
_computing_structure_solution 'SHELXS-97 (Sheldrick, 1990)'
_diffrn_ambient_temperature 298(2)
_diffrn_measured_fraction_theta_full 0.994
_diffrn_measured_fraction_theta_max 0.994
_diffrn_measurement_device_type 'Bruker Smart Apex II CCD area detector'
_diffrn_measurement_method '\f and \w scan'
_diffrn_radiation_monochromator graphite
_diffrn_radiation_source 'fine-focus sealed tube'
_diffrn_radiation_type MoK\a
_diffrn_radiation_wavelength 0.71073
_diffrn_reflns_av_R_equivalents 0.0470
_diffrn_reflns_av_sigmaI/netI 0.0504
_diffrn_reflns_limit_h_max 12
_diffrn_reflns_limit_h_min -12
_diffrn_reflns_limit_k_max 12
_diffrn_reflns_limit_k_min -13
_diffrn_reflns_limit_l_max 17
_diffrn_reflns_limit_l_min -16
_diffrn_reflns_number 19658
_diffrn_reflns_theta_full 25.25
_diffrn_reflns_theta_max 25.25
_diffrn_reflns_theta_min 1.50
_exptl_absorpt_coefficient_mu 2.267
_exptl_absorpt_correction_T_max 0.7273
_exptl_absorpt_correction_T_min 0.6237
_exptl_absorpt_correction_type multi-scan
_exptl_absorpt_process_details SADABS
_exptl_crystal_colour colorless
_exptl_crystal_density_diffrn 1.661
_exptl_crystal_density_method 'not measured'
_exptl_crystal_description block
_exptl_crystal_F_000 804
_exptl_crystal_size_max 0.23
_exptl_crystal_size_mid 0.20
_exptl_crystal_size_min 0.15
_refine_diff_density_max 2.685
_refine_diff_density_min -0.953
_refine_diff_density_rms 0.121
_refine_ls_extinction_method none
_refine_ls_goodness_of_fit_ref 1.004
_refine_ls_hydrogen_treatment constr
_refine_ls_matrix_type full
_refine_ls_number_parameters 437
_refine_ls_number_reflns 5788
_refine_ls_number_restraints 0
_refine_ls_restrained_S_all 1.004
_refine_ls_R_factor_all 0.0468
_refine_ls_R_factor_gt 0.0386
_refine_ls_shift/su_max 0.001
_refine_ls_shift/su_mean 0.000
_refine_ls_structure_factor_coef Fsqd
_refine_ls_weighting_details 'calc w=1/[\s^2^(Fo^2^)+(0.0584P)^2^+0.0000P] where P=(Fo^2^+2Fc^2^)/3'
_refine_ls_weighting_scheme calc
_refine_ls_wR_factor_gt 0.0884
_refine_ls_wR_factor_ref 0.0931
_reflns_number_gt 4998
_reflns_number_total 5788
_reflns_threshold_expression >2sigma(I)
_cod_data_source_file JSSC-2011-184-1850.cif
_cod_data_source_block a2
_cod_database_code 1563242

loop_
_symmetry_equiv_pos_as_xyz
'x, y, z'
'-x, -y, -z'

loop_
_atom_site_label
_atom_site_type_symbol
_atom_site_fract_x
_atom_site_fract_y
_atom_site_fract_z
_atom_site_U_iso_or_equiv
_atom_site_adp_type
_atom_site_occupancy
_atom_site_symmetry_multiplicity
_atom_site_calc_flag
_atom_site_refinement_flags
_atom_site_disorder_assembly
_atom_site_disorder_group
C1 C 0.8113(4) 0.3619(4) 1.1328(3) 0.0319(10) Uani 1 1 d . . .
C2 C 0.7076(4) 0.2899(4) 1.2074(3) 0.0326(10) Uani 1 1 d . . .
C3 C 0.7236(4) 0.1638(4) 1.2347(4) 0.0393(11) Uani 1 1 d . . .
H3 H 0.8024 0.1224 1.2098 0.047 Uiso 1 1 calc R . .
C4 C 0.6253(5) 0.0969(5) 1.2984(4) 0.0458(13) Uani 1 1 d . . .
H4 H 0.6384 0.0113 1.3161 0.055 Uiso 1 1 calc R . .
C5 C 0.5070(5) 0.1565(5) 1.3362(4) 0.0422(12) Uani 1 1 d . . .
C6 C 0.4910(5) 0.2853(5) 1.3121(4) 0.0528(14) Uani 1 1 d . . .
H6 H 0.4136 0.3275 1.3387 0.063 Uiso 1 1 calc R . .
C7 C 0.5911(5) 0.3491(5) 1.2484(4) 0.0460(13) Uani 1 1 d . . .
H7 H 0.5800 0.4351 1.2324 0.055 Uiso 1 1 calc R . .
C8 C 0.2848(5) 0.1176(6) 1.4368(4) 0.0571(15) Uani 1 1 d . . .
C9 C 0.2007(6) 0.0139(7) 1.4910(6) 0.086(2) Uani 1 1 d . . .
H9A H 0.1351 0.0407 1.5438 0.129 Uiso 1 1 calc R . .
H9B H 0.2527 -0.0560 1.5176 0.129 Uiso 1 1 calc R . .
H9C H 0.1606 -0.0095 1.4463 0.129 Uiso 1 1 calc R . .
C10 C 0.9112(4) 0.5037(4) 0.8471(3) 0.0335(11) Uani 1 1 d . . .
C11 C 0.9271(4) 0.4525(4) 0.7563(3) 0.0340(11) Uani 1 1 d . . .
C12 C 1.0432(4) 0.3929(5) 0.7142(3) 0.0389(11) Uani 1 1 d . . .
H12 H 1.1125 0.3826 0.7433 0.047 Uiso 1 1 calc R . .
C13 C 1.0565(5) 0.3488(5) 0.6297(3) 0.0429(12) Uani 1 1 d . . .
H13 H 1.1351 0.3094 0.6017 0.051 Uiso 1 1 calc R . .
C14 C 0.9539(4) 0.3627(4) 0.5858(3) 0.0360(11) Uani 1 1 d . . .
C15 C 0.8383(5) 0.4238(5) 0.6255(4) 0.0455(13) Uani 1 1 d . . .
H15 H 0.7694 0.4343 0.5959 0.055 Uiso 1 1 calc R . .
C16 C 0.8258(5) 0.4694(5) 0.7102(3) 0.0426(12) Uani 1 1 d . . .
H16 H 0.7485 0.5120 0.7364 0.051 Uiso 1 1 calc R . .
C17 C 0.8925(6) 0.2979(5) 0.4501(4) 0.0512(14) Uani 1 1 d . . .
C18 C 0.9511(6) 0.2526(6) 0.3556(4) 0.0659(18) Uani 1 1 d . . .
H18A H 0.9426 0.1654 0.3667 0.099 Uiso 1 1 calc R . .
H18B H 1.0410 0.2677 0.3337 0.099 Uiso 1 1 calc R . .
H18C H 0.9070 0.2959 0.3061 0.099 Uiso 1 1 calc R . .
C19 C 0.9012(5) 0.9415(5) 0.8541(4) 0.0533(14) Uani 1 1 d . . .
H19 H 0.9863 0.9192 0.8584 0.064 Uiso 1 1 calc R . .
C20 C 0.8730(6) 1.0576(6) 0.7986(5) 0.0677(17) Uani 1 1 d . . .
H20 H 0.9378 1.1105 0.7662 0.081 Uiso 1 1 calc R . .
C21 C 0.7486(6) 1.0913(5) 0.7931(4) 0.0625(16) Uani 1 1 d . . .
H21 H 0.7278 1.1677 0.7557 0.075 Uiso 1 1 calc R . .
C22 C 0.6515(5) 1.0118(5) 0.8434(4) 0.0507(14) Uani 1 1 d . . .
C23 C 0.5170(6) 1.0446(6) 0.8467(5) 0.0623(17) Uani 1 1 d . . .
H23 H 0.4911 1.1219 0.8131 0.075 Uiso 1 1 calc R . .
C24 C 0.4284(6) 0.9653(6) 0.8976(5) 0.0580(16) Uani 1 1 d . . .
H24 H 0.3418 0.9891 0.8988 0.070 Uiso 1 1 calc R . .
C25 C 0.4620(5) 0.8467(5) 0.9495(4) 0.0439(13) Uani 1 1 d . . .
C26 C 0.3714(5) 0.7612(6) 1.0014(4) 0.0543(15) Uani 1 1 d . . .
H26 H 0.2842 0.7817 1.0030 0.065 Uiso 1 1 calc R . .
C27 C 0.4103(5) 0.6486(6) 1.0493(4) 0.0577(15) Uani 1 1 d . . .
H27 H 0.3511 0.5903 1.0829 0.069 Uiso 1 1 calc R . .
C28 C 0.5419(5) 0.6224(5) 1.0468(4) 0.0466(13) Uani 1 1 d . . .
H28 H 0.5674 0.5454 1.0809 0.056 Uiso 1 1 calc R . .
C29 C 0.5924(4) 0.8115(5) 0.9507(3) 0.0365(11) Uani 1 1 d . . .
C30 C 0.6889(5) 0.8960(4) 0.8962(3) 0.0373(11) Uani 1 1 d . . .
C31 C 0.4463(9) 0.3796(8) 0.6332(8) 0.131(4) Uani 1 1 d . . .
H31A H 0.4589 0.3562 0.6989 0.197 Uiso 1 1 calc R . .
H31B H 0.3670 0.4311 0.6338 0.197 Uiso 1 1 calc R . .
H31C H 0.5172 0.4244 0.5905 0.197 Uiso 1 1 calc R . .
C32 C 0.4401(7) 0.2705(8) 0.5977(7) 0.098(3) Uani 1 1 d . . .
H32A H 0.3697 0.2253 0.6428 0.117 Uiso 1 1 calc R . .
H32B H 0.4187 0.2962 0.5342 0.117 Uiso 1 1 calc R . .
N1 N 0.4078(4) 0.0816(4) 1.3962(3) 0.0570(12) Uani 1 1 d . . .
H1 H 0.4290 0.0033 1.4082 0.068 Uiso 1 1 calc R . .
N2 N 0.9768(4) 0.3166(4) 0.4982(3) 0.0448(11) Uani 1 1 d . . .
H2 H 1.0567 0.2978 0.4718 0.054 Uiso 1 1 calc R . .
N3 N 0.8141(4) 0.8612(4) 0.9011(3) 0.0392(9) Uani 1 1 d . . .
N4 N 0.6322(3) 0.6982(4) 0.9999(3) 0.0350(9) Uani 1 1 d . . .
N5 N 0.8572(4) 0.8214(4) 1.1265(4) 0.0464(11) Uani 1 1 d . . .
O1 O 0.7804(3) 0.4728(3) 1.0968(2) 0.0402(8) Uani 1 1 d . . .
O2 O 0.9218(3) 0.3070(3) 1.1093(2) 0.0363(7) Uani 1 1 d . . .
O3 O 0.2421(4) 0.2262(4) 1.4315(3) 0.0716(12) Uani 1 1 d . . .
O4 O 0.8293(3) 0.5930(3) 0.8612(2) 0.0426(8) Uani 1 1 d . . .
O5 O 0.9818(3) 0.4591(3) 0.9070(2) 0.0371(8) Uani 1 1 d . . .
O6 O 0.7740(4) 0.3185(5) 0.4799(4) 0.0778(13) Uani 1 1 d . . .
O7 O 0.9579(4) 0.8124(3) 1.0592(3) 0.0508(9) Uani 1 1 d . . .
O8 O 0.7684(3) 0.7507(4) 1.1346(3) 0.0469(9) Uani 1 1 d . . .
O9 O 0.8405(4) 0.8926(4) 1.1833(3) 0.0696(13) Uani 1 1 d . . .
O10 O 0.5526(5) 0.1889(5) 0.5868(5) 0.0993(17) Uani 1 1 d . . .
H10 H 0.6158 0.2283 0.5589 0.149 Uiso 1 1 calc R . .
Tb1 Tb 0.876608(18) 0.647850(19) 0.998070(14) 0.02855(10) Uani 1 1 d . . .

loop_
_atom_site_aniso_label
_atom_site_aniso_U_11
_atom_site_aniso_U_22
_atom_site_aniso_U_33
_atom_site_aniso_U_23
_atom_site_aniso_U_13
_atom_site_aniso_U_12
C1 0.028(2) 0.039(3) 0.028(2) -0.006(2) -0.0055(19) -0.009(2)
C2 0.029(2) 0.037(3) 0.031(2) -0.005(2) -0.0047(19) -0.007(2)
C3 0.029(2) 0.039(3) 0.045(3) -0.009(2) 0.001(2) -0.003(2)
C4 0.039(3) 0.036(3) 0.054(3) -0.003(2) -0.002(2) -0.004(2)
C5 0.035(3) 0.043(3) 0.041(3) 0.000(2) 0.000(2) -0.010(2)
C6 0.035(3) 0.046(3) 0.057(4) -0.003(3) 0.015(2) 0.001(2)
C7 0.041(3) 0.036(3) 0.050(3) -0.002(2) 0.003(2) -0.003(2)
C8 0.039(3) 0.064(4) 0.060(4) -0.012(3) 0.008(3) -0.014(3)
C9 0.047(4) 0.075(5) 0.109(6) 0.000(4) 0.018(4) -0.016(3)
C10 0.029(2) 0.040(3) 0.031(3) -0.005(2) -0.005(2) -0.011(2)
C11 0.031(2) 0.036(3) 0.033(3) -0.004(2) -0.005(2) -0.004(2)
C12 0.033(3) 0.047(3) 0.037(3) -0.007(2) -0.012(2) -0.001(2)
C13 0.035(3) 0.056(3) 0.035(3) -0.015(2) -0.004(2) 0.003(2)
C14 0.033(2) 0.042(3) 0.034(3) -0.010(2) -0.004(2) -0.007(2)
C15 0.035(3) 0.068(4) 0.038(3) -0.016(3) -0.014(2) 0.000(2)
C16 0.031(3) 0.059(3) 0.038(3) -0.012(2) -0.007(2) 0.000(2)
C17 0.055(4) 0.056(4) 0.046(3) -0.014(3) -0.008(3) -0.017(3)
C18 0.079(4) 0.084(5) 0.041(3) -0.015(3) -0.011(3) -0.034(4)
C19 0.042(3) 0.044(3) 0.068(4) 0.000(3) -0.013(3) -0.004(3)
C20 0.068(4) 0.052(4) 0.072(4) 0.008(3) -0.015(3) -0.006(3)
C21 0.079(4) 0.043(3) 0.066(4) 0.006(3) -0.034(4) -0.004(3)
C22 0.061(4) 0.042(3) 0.055(3) -0.011(3) -0.026(3) 0.001(3)
C23 0.068(4) 0.053(4) 0.074(4) -0.012(3) -0.040(4) 0.011(3)
C24 0.049(3) 0.063(4) 0.073(4) -0.025(3) -0.037(3) 0.020(3)
C25 0.037(3) 0.055(3) 0.049(3) -0.023(3) -0.019(2) 0.008(3)
C26 0.031(3) 0.078(4) 0.061(4) -0.027(3) -0.016(3) 0.003(3)
C27 0.032(3) 0.081(5) 0.060(4) -0.013(3) -0.007(3) -0.016(3)
C28 0.033(3) 0.057(4) 0.047(3) -0.006(3) -0.005(2) -0.012(2)
C29 0.032(2) 0.047(3) 0.037(3) -0.014(2) -0.013(2) -0.004(2)
C30 0.039(3) 0.036(3) 0.039(3) -0.012(2) -0.015(2) 0.006(2)
C31 0.114(8) 0.085(7) 0.177(10) -0.037(7) 0.002(7) -0.004(6)
C32 0.072(5) 0.087(6) 0.129(7) -0.025(5) -0.015(5) -0.002(4)
N1 0.040(3) 0.048(3) 0.067(3) 0.002(2) 0.006(2) -0.009(2)
N2 0.036(2) 0.065(3) 0.037(2) -0.021(2) -0.0041(19) -0.008(2)
N3 0.032(2) 0.037(2) 0.045(2) -0.0041(19) -0.0063(18) -0.0020(18)
N4 0.028(2) 0.040(2) 0.037(2) -0.0143(18) -0.0049(17) 0.0007(18)
N5 0.052(3) 0.038(3) 0.058(3) -0.016(2) -0.030(2) 0.008(2)
O1 0.0293(17) 0.038(2) 0.046(2) 0.0006(16) -0.0031(15) -0.0064(15)
O2 0.0270(17) 0.0357(19) 0.0404(19) -0.0039(15) -0.0001(14) -0.0052(14)
O3 0.046(2) 0.064(3) 0.089(3) -0.017(2) 0.011(2) -0.005(2)
O4 0.0418(19) 0.052(2) 0.0376(19) -0.0174(16) -0.0132(16) 0.0060(17)
O5 0.0365(18) 0.044(2) 0.0342(18) -0.0083(15) -0.0136(15) -0.0047(15)
O6 0.050(3) 0.112(4) 0.087(3) -0.047(3) -0.017(2) -0.016(2)
O7 0.048(2) 0.052(2) 0.053(2) -0.0147(18) -0.0078(19) -0.0075(18)
O8 0.0371(19) 0.062(2) 0.046(2) -0.0227(18) -0.0090(16) 0.0014(18)
O9 0.074(3) 0.062(3) 0.093(3) -0.051(3) -0.036(3) 0.016(2)
O10 0.072(3) 0.067(3) 0.133(5) -0.013(3) 0.011(3) -0.005(3)
Tb1 0.02409(13) 0.03132(15) 0.02877(14) -0.00537(9) -0.00404(9) -0.00319(9)

loop_
_atom_type_symbol
_atom_type_description
_atom_type_scat_dispersion_real
_atom_type_scat_dispersion_imag
_atom_type_scat_source
C C 0.0033 0.0016 'International Tables Vol C Tables 4.2.6.8 and 6.1.1.4'
H H 0.0000 0.0000 'International Tables Vol C Tables 4.2.6.8 and 6.1.1.4'
N N 0.0061 0.0033 'International Tables Vol C Tables 4.2.6.8 and 6.1.1.4'
O O 0.0106 0.0060 'International Tables Vol C Tables 4.2.6.8 and 6.1.1.4'
Tb Tb -0.1723 4.1537 'International Tables Vol C Tables 4.2.6.8 and 6.1.1.4'

loop_
_geom_angle_atom_site_label_1
_geom_angle_atom_site_label_2
_geom_angle_atom_site_label_3
_geom_angle
_geom_angle_site_symmetry_1
_geom_angle_site_symmetry_3
O2 C1 O1 124.7(4) . .
O2 C1 C2 117.9(4) . .
O1 C1 C2 117.4(4) . .
C3 C2 C7 118.0(4) . .
C3 C2 C1 121.3(4) . .
C7 C2 C1 120.7(4) . .
C2 C3 C4 121.3(4) . .
C2 C3 H3 119.3 . .
C4 C3 H3 119.3 . .
C3 C4 C5 120.4(5) . .
C3 C4 H4 119.8 . .
C5 C4 H4 119.8 . .
C4 C5 C6 118.9(5) . .
C4 C5 N1 117.4(5) . .
C6 C5 N1 123.7(5) . .
C7 C6 C5 119.2(5) . .
C7 C6 H6 120.4 . .
C5 C6 H6 120.4 . .
C6 C7 C2 122.2(5) . .
C6 C7 H7 118.9 . .
C2 C7 H7 118.9 . .
O3 C8 N1 123.7(6) . .
O3 C8 C9 121.4(5) . .
N1 C8 C9 114.9(6) . .
C8 C9 H9A 109.5 . .
C8 C9 H9B 109.5 . .
H9A C9 H9B 109.5 . .
C8 C9 H9C 109.5 . .
H9A C9 H9C 109.5 . .
H9B C9 H9C 109.5 . .
O4 C10 O5 120.9(4) . .
O4 C10 C11 118.5(4) . .
O5 C10 C11 120.6(4) . .
C12 C11 C16 118.7(4) . .
C12 C11 C10 121.4(4) . .
C16 C11 C10 119.9(4) . .
C13 C12 C11 120.4(4) . .
C13 C12 H12 119.8 . .
C11 C12 H12 119.8 . .
C12 C13 C14 120.5(4) . .
C12 C13 H13 119.7 . .
C14 C13 H13 119.7 . .
C15 C14 C13 120.0(4) . .
C15 C14 N2 123.2(4) . .
C13 C14 N2 116.8(4) . .
C14 C15 C16 119.3(4) . .
C14 C15 H15 120.4 . .
C16 C15 H15 120.4 . .
C15 C16 C11 121.1(5) . .
C15 C16 H16 119.5 . .
C11 C16 H16 119.5 . .
O6 C17 N2 122.7(5) . .
O6 C17 C18 121.7(5) . .
N2 C17 C18 115.6(5) . .
C17 C18 H18A 109.5 . .
C17 C18 H18B 109.5 . .
H18A C18 H18B 109.5 . .
C17 C18 H18C 109.5 . .
H18A C18 H18C 109.5 . .
H18B C18 H18C 109.5 . .
N3 C19 C20 123.9(5) . .
N3 C19 H19 118.1 . .
C20 C19 H19 118.1 . .
C21 C20 C19 118.4(6) . .
C21 C20 H20 120.8 . .
C19 C20 H20 120.8 . .
C20 C21 C22 120.4(5) . .
C20 C21 H21 119.8 . .
C22 C21 H21 119.8 . .
C21 C22 C30 117.4(5) . .
C21 C22 C23 123.5(5) . .
C30 C22 C23 119.1(5) . .
C24 C23 C22 120.7(5) . .
C24 C23 H23 119.7 . .
C22 C23 H23 119.7 . .
C23 C24 C25 122.2(5) . .
C23 C24 H24 118.9 . .
C25 C24 H24 118.9 . .
C26 C25 C29 117.5(5) . .
C26 C25 C24 123.2(5) . .
C29 C25 C24 119.3(5) . .
C27 C26 C25 120.2(5) . .
C27 C26 H26 119.9 . .
C25 C26 H26 119.9 . .
C26 C27 C28 118.1(5) . .
C26 C27 H27 120.9 . .
C28 C27 H27 120.9 . .
N4 C28 C27 125.0(5) . .
N4 C28 H28 117.5 . .
C27 C28 H28 117.5 . .
N4 C29 C25 122.6(5) . .
N4 C29 C30 118.3(4) . .
C25 C29 C30 119.1(5) . .
N3 C30 C22 122.4(5) . .
N3 C30 C29 117.9(4) . .
C22 C30 C29 119.7(4) . .
C32 C31 H31A 109.5 . .
C32 C31 H31B 109.5 . .
H31A C31 H31B 109.5 . .
C32 C31 H31C 109.5 . .
H31A C31 H31C 109.5 . .
H31B C31 H31C 109.5 . .
O10 C32 C31 116.4(8) . .
O10 C32 H32A 108.2 . .
C31 C32 H32A 108.2 . .
O10 C32 H32B 108.2 . .
C31 C32 H32B 108.2 . .
H32A C32 H32B 107.3 . .
C8 N1 C5 128.1(5) . .
C8 N1 H1 116.0 . .
C5 N1 H1 116.0 . .
C17 N2 C14 129.6(4) . .
C17 N2 H2 115.2 . .
C14 N2 H2 115.2 . .
C19 N3 C30 117.5(4) . .
C19 N3 Tb1 121.5(3) . .
C30 N3 Tb1 120.9(3) . .
C28 N4 C29 116.6(4) . .
C28 N4 Tb1 124.3(3) . .
C29 N4 Tb1 119.1(3) . .
O9 N5 O7 123.7(5) . .
O9 N5 O8 119.7(5) . .
O7 N5 O8 116.7(4) . .
C1 O1 Tb1 139.8(3) . .
C1 O2 Tb1 137.9(3) . 2_767
C10 O4 Tb1 101.4(3) . .
C10 O5 Tb1 170.7(3) . 2_767
C10 O5 Tb1 86.4(3) . .
Tb1 O5 Tb1 102.94(10) 2_767 .
N5 O7 Tb1 93.9(3) . .
N5 O8 Tb1 98.1(3) . .
C32 O10 H10 109.5 . .
O1 Tb1 O5 72.40(11) . 2_767
O1 Tb1 O2 136.80(11) . 2_767
O5 Tb1 O2 78.43(11) 2_767 2_767
O1 Tb1 O4 88.07(12) . .
O5 Tb1 O4 127.83(11) 2_767 .
O2 Tb1 O4 85.31(11) 2_767 .
O1 Tb1 O8 85.80(12) . .
O5 Tb1 O8 88.41(11) 2_767 .
O2 Tb1 O8 124.91(12) 2_767 .
O4 Tb1 O8 139.02(11) . .
O1 Tb1 O7 125.60(12) . .
O5 Tb1 O7 74.44(11) 2_767 .
O2 Tb1 O7 73.63(12) 2_767 .
O4 Tb1 O7 145.88(12) . .
O8 Tb1 O7 51.35(12) . .
O1 Tb1 N3 139.72(11) . .
O5 Tb1 N3 143.73(12) 2_767 .
O2 Tb1 N3 80.30(11) 2_767 .
O4 Tb1 N3 78.77(12) . .
O8 Tb1 N3 80.15(13) . .
O7 Tb1 N3 71.54(12) . .
O1 Tb1 N4 76.03(12) . .
O5 Tb1 N4 143.07(12) 2_767 .
O2 Tb1 N4 138.51(11) 2_767 .
O4 Tb1 N4 68.73(11) . .
O8 Tb1 N4 70.47(11) . .
O7 Tb1 N4 110.60(12) . .
N3 Tb1 N4 63.70(12) . .
O1 Tb1 O5 73.61(11) . .
O5 Tb1 O5 77.06(10) 2_767 .
O2 Tb1 O5 69.25(10) 2_767 .
O4 Tb1 O5 50.88(10) . .
O8 Tb1 O5 157.55(12) . .
O7 Tb1 O5 136.75(11) . .
N3 Tb1 O5 121.48(11) . .
N4 Tb1 O5 111.78(10) . .
O1 Tb1 Tb1 68.15(8) . 2_767
O5 Tb1 Tb1 41.70(8) 2_767 2_767
O2 Tb1 Tb1 68.84(8) 2_767 2_767
O4 Tb1 Tb1 86.18(8) . 2_767
O8 Tb1 Tb1 127.91(8) . 2_767
O7 Tb1 Tb1 109.75(8) . 2_767
N3 Tb1 Tb1 146.63(9) . 2_767
N4 Tb1 Tb1 136.71(9) . 2_767
O5 Tb1 Tb1 35.36(6) . 2_767

loop_
_geom_bond_atom_site_label_1
_geom_bond_atom_site_label_2
_geom_bond_distance
_geom_bond_site_symmetry_2
C1 O2 1.257(5) .
C1 O1 1.260(5) .
C1 C2 1.500(6) .
C2 C3 1.368(6) .
C2 C7 1.382(6) .
C3 C4 1.377(7) .
C3 H3 0.9300 .
C4 C5 1.385(7) .
C4 H4 0.9300 .
C5 C6 1.393(7) .
C5 N1 1.415(6) .
C6 C7 1.373(7) .
C6 H6 0.9300 .
C7 H7 0.9300 .
C8 O3 1.225(7) .
C8 N1 1.342(7) .
C8 C9 1.503(9) .
C9 H9A 0.9600 .
C9 H9B 0.9600 .
C9 H9C 0.9600 .
C10 O4 1.250(6) .
C10 O5 1.270(5) .
C10 C11 1.498(7) .
C11 C12 1.385(6) .
C11 C16 1.391(6) .
C12 C13 1.375(6) .
C12 H12 0.9300 .
C13 C14 1.386(6) .
C13 H13 0.9300 .
C14 C15 1.379(6) .
C14 N2 1.413(6) .
C15 C16 1.388(7) .
C15 H15 0.9300 .
C16 H16 0.9300 .
C17 O6 1.239(7) .
C17 N2 1.339(6) .
C17 C18 1.502(8) .
C18 H18A 0.9600 .
C18 H18B 0.9600 .
C18 H18C 0.9600 .
C19 N3 1.323(7) .
C19 C20 1.396(8) .
C19 H19 0.9300 .
C20 C21 1.358(8) .
C20 H20 0.9300 .
C21 C22 1.398(8) .
C21 H21 0.9300 .
C22 C30 1.404(7) .
C22 C23 1.435(8) .
C23 C24 1.336(9) .
C23 H23 0.9300 .
C24 C25 1.412(8) .
C24 H24 0.9300 .
C25 C26 1.398(8) .
C25 C29 1.408(6) .
C26 C27 1.354(8) .
C26 H26 0.9300 .
C27 C28 1.399(7) .
C27 H27 0.9300 .
C28 N4 1.314(6) .
C28 H28 0.9300 .
C29 N4 1.370(6) .
C29 C30 1.440(7) .
C30 N3 1.365(6) .
C31 C32 1.435(11) .
C31 H31A 0.9600 .
C31 H31B 0.9600 .
C31 H31C 0.9600 .
C32 O10 1.406(8) .
C32 H32A 0.9700 .
C32 H32B 0.9700 .
N1 H1 0.8600 .
N2 H2 0.8600 .
N3 Tb1 2.565(4) .
N4 Tb1 2.607(3) .
N5 O9 1.225(5) .
N5 O7 1.254(5) .
N5 O8 1.284(6) .
O1 Tb1 2.321(3) .
O2 Tb1 2.343(3) 2_767
O4 Tb1 2.378(3) .
O5 Tb1 2.336(3) 2_767
O5 Tb1 2.685(3) .
O7 Tb1 2.544(4) .
O8 Tb1 2.438(3) .
O10 H10 0.8200 .
Tb1 O5 2.336(3) 2_767
Tb1 O2 2.343(3) 2_767
Tb1 Tb1 3.9342(4) 2_767

loop_
_geom_torsion_atom_site_label_1
_geom_torsion_atom_site_label_2
_geom_torsion_atom_site_label_3
_geom_torsion_atom_site_label_4
_geom_torsion
_geom_torsion_site_symmetry_1
_geom_torsion_site_symmetry_2
_geom_torsion_site_symmetry_3
_geom_torsion_site_symmetry_4
O2 C1 C2 C3 -12.7(6) . . . .
O1 C1 C2 C3 166.0(4) . . . .
O2 C1 C2 C7 169.3(4) . . . .
O1 C1 C2 C7 -12.0(6) . . . .
C7 C2 C3 C4 2.3(7) . . . .
C1 C2 C3 C4 -175.7(4) . . . .
C2 C3 C4 C5 0.2(8) . . . .
C3 C4 C5 C6 -2.7(8) . . . .
C3 C4 C5 N1 176.2(5) . . . .
C4 C5 C6 C7 2.6(8) . . . .
N1 C5 C6 C7 -176.2(5) . . . .
C5 C6 C7 C2 -0.1(9) . . . .
C3 C2 C7 C6 -2.4(8) . . . .
C1 C2 C7 C6 175.7(5) . . . .
O4 C10 C11 C12 153.3(5) . . . .
O5 C10 C11 C12 -25.0(7) . . . .
O4 C10 C11 C16 -23.8(7) . . . .
O5 C10 C11 C16 157.9(5) . . . .
C16 C11 C12 C13 -1.5(7) . . . .
C10 C11 C12 C13 -178.6(4) . . . .
C11 C12 C13 C14 -0.4(8) . . . .
C12 C13 C14 C15 1.6(8) . . . .
C12 C13 C14 N2 178.9(5) . . . .
C13 C14 C15 C16 -0.8(8) . . . .
N2 C14 C15 C16 -177.9(5) . . . .
C14 C15 C16 C11 -1.2(8) . . . .
C12 C11 C16 C15 2.4(8) . . . .
C10 C11 C16 C15 179.5(5) . . . .
N3 C19 C20 C21 0.8(10) . . . .
C19 C20 C21 C22 1.0(10) . . . .
C20 C21 C22 C30 -2.0(9) . . . .
C20 C21 C22 C23 175.5(6) . . . .
C21 C22 C23 C24 -178.8(6) . . . .
C30 C22 C23 C24 -1.4(8) . . . .
C22 C23 C24 C25 -0.3(9) . . . .
C23 C24 C25 C26 -178.5(5) . . . .
C23 C24 C25 C29 2.0(8) . . . .
C29 C25 C26 C27 -0.9(8) . . . .
C24 C25 C26 C27 179.6(5) . . . .
C25 C26 C27 C28 1.3(8) . . . .
C26 C27 C28 N4 -1.2(9) . . . .
C26 C25 C29 N4 0.2(7) . . . .
C24 C25 C29 N4 179.7(4) . . . .
C26 C25 C29 C30 178.6(4) . . . .
C24 C25 C29 C30 -1.9(7) . . . .
C21 C22 C30 N3 1.3(8) . . . .
C23 C22 C30 N3 -176.3(5) . . . .
C21 C22 C30 C29 178.9(5) . . . .
C23 C22 C30 C29 1.4(7) . . . .
N4 C29 C30 N3 -3.5(6) . . . .
C25 C29 C30 N3 178.0(4) . . . .
N4 C29 C30 C22 178.7(4) . . . .
C25 C29 C30 C22 0.3(7) . . . .
O3 C8 N1 C5 -4.5(10) . . . .
C9 C8 N1 C5 175.8(6) . . . .
C4 C5 N1 C8 -176.6(6) . . . .
C6 C5 N1 C8 2.2(9) . . . .
O6 C17 N2 C14 -1.3(10) . . . .
C18 C17 N2 C14 177.4(5) . . . .
C15 C14 N2 C17 -15.6(9) . . . .
C13 C14 N2 C17 167.3(5) . . . .
C20 C19 N3 C30 -1.5(9) . . . .
C20 C19 N3 Tb1 178.6(5) . . . .
C22 C30 N3 C19 0.4(7) . . . .
C29 C30 N3 C19 -177.3(5) . . . .
C22 C30 N3 Tb1 -179.7(4) . . . .
C29 C30 N3 Tb1 2.6(6) . . . .
C27 C28 N4 C29 0.5(8) . . . .
C27 C28 N4 Tb1 179.3(4) . . . .
C25 C29 N4 C28 0.0(7) . . . .
C30 C29 N4 C28 -178.4(4) . . . .
C25 C29 N4 Tb1 -178.9(3) . . . .
C30 C29 N4 Tb1 2.7(5) . . . .
O2 C1 O1 Tb1 -10.5(8) . . . .
C2 C1 O1 Tb1 170.9(3) . . . .
O1 C1 O2 Tb1 0.1(7) . . . 2_767
C2 C1 O2 Tb1 178.7(3) . . . 2_767
O5 C10 O4 Tb1 7.1(5) . . . .
C11 C10 O4 Tb1 -171.2(3) . . . .
O4 C10 O5 Tb1 -6.2(4) . . . .
C11 C10 O5 Tb1 172.1(4) . . . .
O9 N5 O7 Tb1 -179.4(4) . . . .
O8 N5 O7 Tb1 0.7(4) . . . .
O9 N5 O8 Tb1 179.4(4) . . . .
O7 N5 O8 Tb1 -0.7(4) . . . .
C1 O1 Tb1 O5 -34.6(4) . . . 2_767
C1 O1 Tb1 O2 15.2(5) . . . 2_767
C1 O1 Tb1 O4 96.2(5) . . . .
C1 O1 Tb1 O8 -124.3(5) . . . .
C1 O1 Tb1 O7 -89.7(5) . . . .
C1 O1 Tb1 N3 166.3(4) . . . .
C1 O1 Tb1 N4 164.8(5) . . . .
C1 O1 Tb1 O5 46.6(4) . . . .
C1 O1 Tb1 Tb1 9.6(4) . . . 2_767
C10 O4 Tb1 O1 -74.0(3) . . . .
C10 O4 Tb1 O5 -8.2(3) . . . 2_767
C10 O4 Tb1 O2 63.2(3) . . . 2_767
C10 O4 Tb1 O8 -155.4(3) . . . .
C10 O4 Tb1 O7 114.6(3) . . . .
C10 O4 Tb1 N3 144.3(3) . . . .
C10 O4 Tb1 N4 -149.8(3) . . . .
C10 O4 Tb1 O5 -3.7(3) . . . .
C10 O4 Tb1 Tb1 -5.8(3) . . . 2_767
N5 O8 Tb1 O1 144.1(3) . . . .
N5 O8 Tb1 O5 71.7(3) . . . 2_767
N5 O8 Tb1 O2 -3.0(3) . . . 2_767
N5 O8 Tb1 O4 -133.7(3) . . . .
N5 O8 Tb1 O7 0.4(2) . . . .
N5 O8 Tb1 N3 -73.8(3) . . . .
N5 O8 Tb1 N4 -139.2(3) . . . .
N5 O8 Tb1 O5 120.9(3) . . . .
N5 O8 Tb1 Tb1 86.2(3) . . . 2_767
N5 O7 Tb1 O1 -47.0(3) . . . .
N5 O7 Tb1 O5 -101.1(3) . . . 2_767
N5 O7 Tb1 O2 176.6(3) . . . 2_767
N5 O7 Tb1 O4 122.5(3) . . . .
N5 O7 Tb1 O8 -0.4(2) . . . .
N5 O7 Tb1 N3 91.6(3) . . . .
N5 O7 Tb1 N4 40.3(3) . . . .
N5 O7 Tb1 O5 -151.7(2) . . . .
N5 O7 Tb1 Tb1 -123.7(2) . . . 2_767
C19 N3 Tb1 O1 177.4(4) . . . .
C30 N3 Tb1 O1 -2.5(4) . . . .
C19 N3 Tb1 O5 32.5(5) . . . 2_767
C30 N3 Tb1 O5 -147.3(3) . . . 2_767
C19 N3 Tb1 O2 -22.2(4) . . . 2_767
C30 N3 Tb1 O2 157.9(4) . . . 2_767
C19 N3 Tb1 O4 -109.3(4) . . . .
C30 N3 Tb1 O4 70.8(3) . . . .
C19 N3 Tb1 O8 106.0(4) . . . .
C30 N3 Tb1 O8 -73.9(3) . . . .
C19 N3 Tb1 O7 53.6(4) . . . .
C30 N3 Tb1 O7 -126.2(4) . . . .
C19 N3 Tb1 N4 179.0(4) . . . .
C30 N3 Tb1 N4 -0.9(3) . . . .
C19 N3 Tb1 O5 -80.5(4) . . . .
C30 N3 Tb1 O5 99.7(3) . . . .
C19 N3 Tb1 Tb1 -44.5(5) . . . 2_767
C30 N3 Tb1 Tb1 135.7(3) . . . 2_767
C28 N4 Tb1 O1 -0.9(4) . . . .
C29 N4 Tb1 O1 177.9(3) . . . .
C28 N4 Tb1 O5 -32.8(5) . . . 2_767
C29 N4 Tb1 O5 146.1(3) . . . 2_767
C28 N4 Tb1 O2 147.6(4) . . . 2_767
C29 N4 Tb1 O2 -33.6(4) . . . 2_767
C28 N4 Tb1 O4 92.5(4) . . . .
C29 N4 Tb1 O4 -88.7(3) . . . .
C28 N4 Tb1 O8 -91.4(4) . . . .
C29 N4 Tb1 O8 87.4(3) . . . .
C28 N4 Tb1 O7 -124.1(4) . . . .
C29 N4 Tb1 O7 54.7(3) . . . .
C28 N4 Tb1 N3 -179.8(4) . . . .
C29 N4 Tb1 N3 -1.0(3) . . . .
C28 N4 Tb1 O5 64.7(4) . . . .
C29 N4 Tb1 O5 -116.5(3) . . . .
C28 N4 Tb1 Tb1 33.7(4) . . . 2_767
C29 N4 Tb1 Tb1 -147.5(3) . . . 2_767
C10 O5 Tb1 O1 104.8(3) . . . .
Tb1 O5 Tb1 O1 -75.18(12) 2_767 . . .
C10 O5 Tb1 O5 179.9(3) . . . 2_767
Tb1 O5 Tb1 O5 0.0 2_767 . . 2_767
C10 O5 Tb1 O2 -97.7(3) . . . 2_767
Tb1 O5 Tb1 O2 82.35(12) 2_767 . . 2_767
C10 O5 Tb1 O4 3.6(2) . . . .
Tb1 O5 Tb1 O4 -176.37(19) 2_767 . . .
C10 O5 Tb1 O8 129.0(3) . . . .
Tb1 O5 Tb1 O8 -50.9(3) 2_767 . . .
C10 O5 Tb1 O7 -130.3(3) . . . .
Tb1 O5 Tb1 O7 49.8(2) 2_767 . . .
C10 O5 Tb1 N3 -34.0(3) . . . .
Tb1 O5 Tb1 N3 146.03(12) 2_767 . . .
C10 O5 Tb1 N4 37.6(3) . . . .
Tb1 O5 Tb1 N4 -142.32(12) 2_767 . . .
C10 O5 Tb1 Tb1 179.9(3) . . . 2_767
